data_1502761
loop_
_publ_author_name
'Suwa, Kazuya'
'Otsuki, Joe'
'Goto, Kei'

_publ_section_title
;
 Photoisomerization and thermal isomerization of shuttlecock- and
 bowl-equipped (phenylazo)pyridines.
;
_journal_issue 2
_journal_name_full 'The journal of physical chemistry. A'
_journal_page_first 884
_journal_page_last 890
_journal_paper_doi 10.1021/jp909922y
_journal_volume 114
_journal_year 2010
_chemical_formula_sum 'C61 H61 N3'
_chemical_formula_weight 836.13
_chemical_name_systematic
; 
 ? 
;
_space_group_IT_number 2
_symmetry_cell_setting triclinic
_symmetry_space_group_name_Hall '-P 1'
_symmetry_space_group_name_H-M 'P -1'
_atom_sites_solution_hydrogens geom
_atom_sites_solution_primary direct
_atom_sites_solution_secondary difmap
_audit_creation_method SHELXL-97
_cell_angle_alpha 103.9375(17)
_cell_angle_beta 103.8370(8)
_cell_angle_gamma 98.1698(14)
_cell_formula_units_Z 2
_cell_length_a 11.4828(14)
_cell_length_b 12.8037(16)
_cell_length_c 17.557(2)
_cell_measurement_temperature 123(2)
_cell_volume 2377.3(5)
_computing_cell_refinement CrystalClear
_computing_data_collection CrystalClear
_computing_data_reduction CrystalClear
_computing_structure_refinement 'SHELXL-97 (Sheldrick, 1997)'
_computing_structure_solution 'SHELXS-97 (Sheldrick, 1990)'
_diffrn_ambient_temperature 123(2)
_diffrn_measured_fraction_theta_full 0.973
_diffrn_measured_fraction_theta_max 0.973
_diffrn_measurement_device_type 'RIGAKU MercuryCCD'
_diffrn_measurement_method CCD
_diffrn_radiation_monochromator graphite
_diffrn_radiation_source 'fine-focus sealed tube'
_diffrn_radiation_type MoK\a
_diffrn_radiation_wavelength 0.71075
_diffrn_reflns_av_R_equivalents 0.0307
_diffrn_reflns_av_sigmaI/netI 0.0488
_diffrn_reflns_limit_h_max 13
_diffrn_reflns_limit_h_min -13
_diffrn_reflns_limit_k_max 15
_diffrn_reflns_limit_k_min -12
_diffrn_reflns_limit_l_max 13
_diffrn_reflns_limit_l_min -20
_diffrn_reflns_number 15955
_diffrn_reflns_theta_full 25.00
_diffrn_reflns_theta_max 25.00
_diffrn_reflns_theta_min 1.68
_exptl_absorpt_coefficient_mu 0.067
_exptl_absorpt_correction_T_max 0.9900
_exptl_absorpt_correction_T_min 0.9704
_exptl_absorpt_correction_type empirical
_exptl_crystal_colour red
_exptl_crystal_density_diffrn 1.168
_exptl_crystal_density_method 'not measured'
_exptl_crystal_description block
_exptl_crystal_F_000 896
_exptl_crystal_size_max 0.45
_exptl_crystal_size_mid 0.20
_exptl_crystal_size_min 0.15
_refine_diff_density_max 0.249
_refine_diff_density_min -0.353
_refine_diff_density_rms 0.080
_refine_ls_extinction_method none
_refine_ls_goodness_of_fit_ref 0.923
_refine_ls_hydrogen_treatment mixed
_refine_ls_matrix_type full
_refine_ls_number_parameters 588
_refine_ls_number_reflns 8139
_refine_ls_number_restraints 0
_refine_ls_restrained_S_all 0.923
_refine_ls_R_factor_all 0.0627
_refine_ls_R_factor_gt 0.0522
_refine_ls_shift/su_max 0.000
_refine_ls_shift/su_mean 0.000
_refine_ls_structure_factor_coef Fsqd
_refine_ls_weighting_details 'calc w=1/[\s^2^(Fo^2^)+(0.1000P)^2^+0.0000P] where P=(Fo^2^+2Fc^2^)/3'
_refine_ls_weighting_scheme calc
_refine_ls_wR_factor_gt 0.1261
_refine_ls_wR_factor_ref 0.1353
_reflns_number_gt 6273
_reflns_number_total 8139
_reflns_threshold_expression >2sigma(I)
_cod_data_source_file jp909922y_si_003.cif
_cod_data_source_block bmtnnpy
_cod_original_cell_volume 2377.4(5)
_cod_original_sg_symbol_H-M P-1
_cod_database_code 1502761

loop_
_symmetry_equiv_pos_as_xyz
'x, y, z'
'-x, -y, -z'

loop_
_atom_site_label
_atom_site_type_symbol
_atom_site_fract_x
_atom_site_fract_y
_atom_site_fract_z
_atom_site_U_iso_or_equiv
_atom_site_adp_type
_atom_site_occupancy
_atom_site_symmetry_multiplicity
_atom_site_calc_flag
_atom_site_refinement_flags
C1 C 0.23821(14) 0.24285(11) 0.19952(9) 0.0152(3) Uani 1 1 d .
C2 C 0.21058(14) 0.17927(11) 0.25097(9) 0.0153(3) Uani 1 1 d .
C3 C 0.30863(14) 0.16380(11) 0.30798(9) 0.0173(3) Uani 1 1 d .
H1 H 0.2913 0.1188 0.3414 0.021 Uiso 1 1 calc R
C4 C 0.43074(14) 0.21031(11) 0.31900(9) 0.0174(3) Uani 1 1 d .
C5 C 0.45309(15) 0.28195(11) 0.27282(9) 0.0178(3) Uani 1 1 d .
H2 H 0.5349 0.3194 0.2816 0.021 Uiso 1 1 calc R
C6 C 0.35851(14) 0.29969(11) 0.21430(9) 0.0155(3) Uani 1 1 d .
N1 N 0.15300(12) 0.26084(10) 0.13257(8) 0.0178(3) Uani 1 1 d .
N2 N 0.07022(12) 0.18012(10) 0.08710(8) 0.0194(3) Uani 1 1 d .
C7 C -0.00186(15) 0.20777(12) 0.01797(10) 0.0205(4) Uani 1 1 d .
C8 C -0.06620(16) 0.12260(13) -0.05080(10) 0.0257(4) Uani 1 1 d .
H3 H -0.0646 0.0483 -0.0518 0.031 Uiso 1 1 calc R
C9 C -0.13325(17) 0.14789(15) -0.11844(11) 0.0336(4) Uani 1 1 d .
H4 H -0.1766 0.0887 -0.1657 0.040 Uiso 1 1 calc R
N3 N -0.14077(15) 0.24993(13) -0.12150(9) 0.0360(4) Uani 1 1 d .
C10 C -0.07774(18) 0.33084(15) -0.05386(11) 0.0339(5) Uani 1 1 d .
H5 H -0.0817 0.4044 -0.0542 0.041 Uiso 1 1 calc R
C11 C -0.00741(16) 0.31484(13) 0.01632(10) 0.0259(4) Uani 1 1 d .
H6 H 0.0361 0.3756 0.0624 0.031 Uiso 1 1 calc R
C12 C 0.53398(15) 0.18556(12) 0.38115(10) 0.0213(4) Uani 1 1 d .
C13 C 0.51938(17) 0.22684(14) 0.46701(10) 0.0299(4) Uani 1 1 d .
H7 H 0.4394 0.1899 0.4684 0.045 Uiso 1 1 calc R
H8 H 0.5246 0.3065 0.4808 0.045 Uiso 1 1 calc R
H9 H 0.5848 0.2105 0.5068 0.045 Uiso 1 1 calc R
C14 C 0.52463(16) 0.06039(13) 0.35960(11) 0.0288(4) Uani 1 1 d .
H10 H 0.4448 0.0242 0.3617 0.043 Uiso 1 1 calc R
H11 H 0.5903 0.0437 0.3990 0.043 Uiso 1 1 calc R
H12 H 0.5329 0.0335 0.3044 0.043 Uiso 1 1 calc R
C15 C 0.66116(16) 0.24032(15) 0.38170(12) 0.0311(4) Uani 1 1 d .
H13 H 0.7237 0.2182 0.4197 0.047 Uiso 1 1 calc R
H14 H 0.6708 0.3205 0.3993 0.047 Uiso 1 1 calc R
H15 H 0.6707 0.2174 0.3265 0.047 Uiso 1 1 calc R
C16 C 0.08125(14) 0.13709(11) 0.25339(9) 0.0159(3) Uani 1 1 d .
H16 H 0.0645 0.0557 0.2388 0.019 Uiso 1 1 calc R
H17 H 0.0218 0.1582 0.2119 0.019 Uiso 1 1 calc R
C17 C 0.06191(13) 0.18206(11) 0.33699(9) 0.0153(3) Uani 1 1 d .
C18 C 0.07082(14) 0.29624(12) 0.36932(9) 0.0172(3) Uani 1 1 d .
C19 C 0.04843(15) 0.33605(12) 0.44416(10) 0.0214(4) Uani 1 1 d .
H18 H 0.0534 0.4128 0.4649 0.026 Uiso 1 1 calc R
C20 C 0.01905(16) 0.26644(13) 0.48917(10) 0.0236(4) Uani 1 1 d .
H19 H 0.0040 0.2949 0.5403 0.028 Uiso 1 1 calc R
C21 C 0.01186(15) 0.15496(12) 0.45869(10) 0.0215(4) Uani 1 1 d .
H20 H -0.0069 0.1069 0.4897 0.026 Uiso 1 1 calc R
C22 C 0.03168(14) 0.11166(12) 0.38303(9) 0.0169(3) Uani 1 1 d .
C23 C 0.09925(15) 0.37918(11) 0.32502(9) 0.0182(3) Uani 1 1 d .
C24 C 0.21486(16) 0.45159(12) 0.35301(10) 0.0212(4) Uani 1 1 d .
C25 C 0.23695(17) 0.53304(12) 0.31471(11) 0.0264(4) Uani 1 1 d .
H21 H 0.3152 0.5814 0.3325 0.032 Uiso 1 1 calc R
C26 C 0.14594(18) 0.54414(13) 0.25108(11) 0.0287(4) Uani 1 1 d .
H22 H 0.1617 0.6002 0.2256 0.034 Uiso 1 1 calc R
C27 C 0.03276(17) 0.47380(12) 0.22483(10) 0.0262(4) Uani 1 1 d .
H23 H -0.0293 0.4826 0.1816 0.031 Uiso 1 1 calc R
C28 C 0.00689(16) 0.38950(12) 0.26039(10) 0.0216(4) Uani 1 1 d .
C29 C 0.31507(16) 0.44299(13) 0.42302(11) 0.0271(4) Uani 1 1 d .
H24 H 0.3035 0.4823 0.4750 0.041 Uiso 1 1 calc R
H25 H 0.3950 0.4757 0.4190 0.041 Uiso 1 1 calc R
H26 H 0.3118 0.3653 0.4206 0.041 Uiso 1 1 calc R
C30 C -0.11796(16) 0.31445(13) 0.22964(11) 0.0292(4) Uani 1 1 d .
H27 H -0.1811 0.3584 0.2244 0.044 Uiso 1 1 calc R
H28 H -0.1276 0.2724 0.2684 0.044 Uiso 1 1 calc R
H29 H -0.1265 0.2636 0.1761 0.044 Uiso 1 1 calc R
C31 C 0.01303(14) -0.01104(12) 0.35191(9) 0.0175(3) Uani 1 1 d .
C32 C -0.10060(15) -0.07111(12) 0.29795(9) 0.0203(4) Uani 1 1 d .
C33 C -0.11972(17) -0.18460(13) 0.27038(10) 0.0270(4) Uani 1 1 d .
H30 H -0.1974 -0.2259 0.2351 0.032 Uiso 1 1 calc R
C34 C -0.02689(18) -0.23879(13) 0.29369(11) 0.0297(4) Uani 1 1 d .
H31 H -0.0397 -0.3164 0.2723 0.036 Uiso 1 1 calc R
C35 C 0.08383(17) -0.17993(13) 0.34785(11) 0.0284(4) Uani 1 1 d .
H32 H 0.1469 -0.2176 0.3638 0.034 Uiso 1 1 calc R
C36 C 0.10493(15) -0.06595(12) 0.37976(10) 0.0219(4) Uani 1 1 d .
C37 C -0.20315(16) -0.01405(13) 0.27209(11) 0.0271(4) Uani 1 1 d .
H33 H -0.2770 -0.0692 0.2378 0.041 Uiso 1 1 calc R
H34 H -0.1787 0.0349 0.2409 0.041 Uiso 1 1 calc R
H35 H -0.2205 0.0292 0.3208 0.041 Uiso 1 1 calc R
C38 C 0.22162(16) -0.00615(14) 0.44584(11) 0.0305(4) Uani 1 1 d .
H36 H 0.2122 -0.0108 0.4990 0.046 Uiso 1 1 calc R
H37 H 0.2391 0.0713 0.4465 0.046 Uiso 1 1 calc R
H38 H 0.2896 -0.0400 0.4350 0.046 Uiso 1 1 calc R
C39 C 0.38566(14) 0.38628(12) 0.17146(10) 0.0185(3) Uani 1 1 d .
H39 H 0.3149 0.3738 0.1228 0.022 Uiso 1 1 calc R
H40 H 0.3904 0.4592 0.2089 0.022 Uiso 1 1 calc R
C40 C 0.50021(14) 0.39190(11) 0.14382(9) 0.0160(3) Uani 1 1 d .
C41 C 0.51319(15) 0.30291(12) 0.08351(9) 0.0183(3) Uani 1 1 d .
C42 C 0.61539(15) 0.31232(12) 0.05447(9) 0.0201(4) Uani 1 1 d .
H41 H 0.6244 0.2516 0.0145 0.024 Uiso 1 1 calc R
C43 C 0.70421(15) 0.40839(12) 0.08266(10) 0.0216(4) Uani 1 1 d .
H42 H 0.7726 0.4144 0.0613 0.026 Uiso 1 1 calc R
C44 C 0.69258(15) 0.49598(12) 0.14246(9) 0.0190(3) Uani 1 1 d .
H43 H 0.7544 0.5616 0.1626 0.023 Uiso 1 1 calc R
C45 C 0.59202(14) 0.48939(11) 0.17349(9) 0.0166(3) Uani 1 1 d .
C46 C 0.41501(16) 0.19993(12) 0.04459(10) 0.0216(4) Uani 1 1 d .
C47 C 0.31358(16) 0.20010(13) -0.01854(10) 0.0259(4) Uani 1 1 d .
C48 C 0.22574(18) 0.10328(14) -0.05921(11) 0.0354(5) Uani 1 1 d .
H44 H 0.1575 0.1029 -0.1024 0.042 Uiso 1 1 calc R
C49 C 0.2369(2) 0.00856(15) -0.03746(12) 0.0418(5) Uani 1 1 d .
H45 H 0.1763 -0.0571 -0.0655 0.050 Uiso 1 1 calc R
C50 C 0.3356(2) 0.00843(14) 0.02490(12) 0.0394(5) Uani 1 1 d .
H46 H 0.3415 -0.0576 0.0399 0.047 Uiso 1 1 calc R
C51 C 0.42758(18) 0.10278(12) 0.06680(10) 0.0274(4) Uani 1 1 d .
C52 C 0.29880(17) 0.30134(14) -0.04580(11) 0.0342(4) Uani 1 1 d .
H47 H 0.3465 0.3075 -0.0845 0.051 Uiso 1 1 calc R
H48 H 0.3283 0.3666 0.0019 0.051 Uiso 1 1 calc R
H49 H 0.2119 0.2959 -0.0725 0.051 Uiso 1 1 calc R
C53 C 0.5359(2) 0.09805(14) 0.13280(11) 0.0372(5) Uani 1 1 d .
H50 H 0.6002 0.1642 0.1464 0.056 Uiso 1 1 calc R
H51 H 0.5678 0.0327 0.1134 0.056 Uiso 1 1 calc R
H52 H 0.5104 0.0942 0.1816 0.056 Uiso 1 1 calc R
C54 C 0.58430(15) 0.58797(11) 0.23721(9) 0.0182(3) Uani 1 1 d .
C55 C 0.66022(15) 0.61288(12) 0.31773(10) 0.0224(4) Uani 1 1 d .
C56 C 0.65653(18) 0.70662(13) 0.37579(11) 0.0299(4) Uani 1 1 d .
H53 H 0.7075 0.7237 0.4303 0.036 Uiso 1 1 calc R
C57 C 0.57947(19) 0.77531(13) 0.35502(11) 0.0342(5) Uani 1 1 d .
H54 H 0.5783 0.8396 0.3951 0.041 Uiso 1 1 calc R
C58 C 0.50433(18) 0.75071(13) 0.27619(11) 0.0294(4) Uani 1 1 d .
H55 H 0.4516 0.7983 0.2625 0.035 Uiso 1 1 calc R
C59 C 0.50467(15) 0.65691(12) 0.21618(10) 0.0216(4) Uani 1 1 d .
C60 C 0.74630(16) 0.53994(13) 0.34163(10) 0.0266(4) Uani 1 1 d .
H56 H 0.8198 0.5559 0.3237 0.040 Uiso 1 1 calc R
H57 H 0.7050 0.4626 0.3154 0.040 Uiso 1 1 calc R
H58 H 0.7700 0.5540 0.4012 0.040 Uiso 1 1 calc R
C61 C 0.42000(17) 0.63194(14) 0.13132(10) 0.0283(4) Uani 1 1 d .
H59 H 0.4600 0.5978 0.0913 0.042 Uiso 1 1 calc R
H60 H 0.4007 0.7004 0.1213 0.042 Uiso 1 1 calc R
H61 H 0.3441 0.5813 0.1261 0.042 Uiso 1 1 calc R

loop_
_atom_site_aniso_label
_atom_site_aniso_U_11
_atom_site_aniso_U_22
_atom_site_aniso_U_33
_atom_site_aniso_U_23
_atom_site_aniso_U_13
_atom_site_aniso_U_12
C1 0.0178(9) 0.0147(7) 0.0140(8) 0.0038(6) 0.0053(7) 0.0061(6)
C2 0.0174(8) 0.0133(7) 0.0149(8) 0.0021(6) 0.0062(6) 0.0028(6)
C3 0.0202(9) 0.0181(7) 0.0161(8) 0.0069(6) 0.0068(7) 0.0054(6)
C4 0.0191(9) 0.0191(7) 0.0144(8) 0.0042(6) 0.0055(7) 0.0051(6)
C5 0.0151(9) 0.0199(7) 0.0180(8) 0.0049(6) 0.0057(7) 0.0018(6)
C6 0.0189(9) 0.0151(7) 0.0133(8) 0.0031(6) 0.0069(7) 0.0040(6)
N1 0.0163(7) 0.0209(6) 0.0164(7) 0.0055(5) 0.0053(6) 0.0033(5)
N2 0.0205(8) 0.0221(6) 0.0144(7) 0.0052(5) 0.0037(6) 0.0032(6)
C7 0.0175(9) 0.0290(8) 0.0176(9) 0.0093(7) 0.0064(7) 0.0067(7)
C8 0.0232(10) 0.0299(9) 0.0222(9) 0.0061(7) 0.0046(8) 0.0057(7)
C9 0.0310(11) 0.0440(10) 0.0209(10) 0.0045(8) 0.0006(8) 0.0124(9)
N3 0.0380(10) 0.0481(9) 0.0232(9) 0.0103(7) 0.0044(7) 0.0206(8)
C10 0.0415(12) 0.0373(10) 0.0285(11) 0.0140(8) 0.0085(9) 0.0200(9)
C11 0.0287(10) 0.0281(9) 0.0218(9) 0.0078(7) 0.0061(8) 0.0098(7)
C12 0.0187(9) 0.0259(8) 0.0206(9) 0.0097(7) 0.0044(7) 0.0053(7)
C13 0.0262(10) 0.0412(10) 0.0208(10) 0.0108(8) 0.0015(8) 0.0082(8)
C14 0.0259(10) 0.0299(9) 0.0333(10) 0.0138(8) 0.0057(8) 0.0112(8)
C15 0.0188(10) 0.0429(10) 0.0342(11) 0.0207(9) 0.0026(8) 0.0065(8)
C16 0.0162(8) 0.0148(7) 0.0161(8) 0.0045(6) 0.0043(7) 0.0019(6)
C17 0.0110(8) 0.0183(7) 0.0148(8) 0.0048(6) 0.0014(6) 0.0014(6)
C18 0.0150(8) 0.0193(7) 0.0162(8) 0.0049(6) 0.0026(7) 0.0032(6)
C19 0.0222(9) 0.0199(8) 0.0193(9) 0.0018(6) 0.0048(7) 0.0038(7)
C20 0.0247(10) 0.0296(8) 0.0147(8) 0.0025(7) 0.0075(7) 0.0036(7)
C21 0.0212(9) 0.0255(8) 0.0176(9) 0.0076(7) 0.0060(7) 0.0008(7)
C22 0.0131(8) 0.0205(7) 0.0159(8) 0.0060(6) 0.0024(6) 0.0009(6)
C23 0.0220(9) 0.0146(7) 0.0183(8) 0.0026(6) 0.0075(7) 0.0055(6)
C24 0.0259(10) 0.0153(7) 0.0216(9) 0.0006(6) 0.0096(7) 0.0050(7)
C25 0.0312(10) 0.0167(7) 0.0319(10) 0.0029(7) 0.0157(8) 0.0025(7)
C26 0.0457(12) 0.0184(8) 0.0290(10) 0.0100(7) 0.0187(9) 0.0095(8)
C27 0.0359(11) 0.0232(8) 0.0236(9) 0.0091(7) 0.0100(8) 0.0129(8)
C28 0.0266(10) 0.0195(7) 0.0210(9) 0.0051(7) 0.0085(7) 0.0099(7)
C29 0.0226(10) 0.0227(8) 0.0290(10) 0.0022(7) 0.0028(8) -0.0002(7)
C30 0.0252(10) 0.0286(9) 0.0327(10) 0.0116(8) 0.0014(8) 0.0093(8)
C31 0.0204(9) 0.0196(7) 0.0154(8) 0.0080(6) 0.0086(7) 0.0023(6)
C32 0.0231(9) 0.0226(8) 0.0162(8) 0.0069(6) 0.0082(7) 0.0014(7)
C33 0.0311(11) 0.0233(8) 0.0225(9) 0.0034(7) 0.0079(8) -0.0024(7)
C34 0.0435(12) 0.0183(8) 0.0295(10) 0.0069(7) 0.0149(9) 0.0058(8)
C35 0.0339(11) 0.0274(9) 0.0332(10) 0.0162(8) 0.0155(9) 0.0129(8)
C36 0.0232(9) 0.0255(8) 0.0232(9) 0.0139(7) 0.0112(7) 0.0045(7)
C37 0.0205(10) 0.0299(9) 0.0254(10) 0.0035(7) 0.0027(8) 0.0022(7)
C38 0.0241(10) 0.0392(10) 0.0331(11) 0.0223(8) 0.0058(8) 0.0056(8)
C39 0.0187(9) 0.0193(7) 0.0187(8) 0.0073(6) 0.0056(7) 0.0038(6)
C40 0.0177(9) 0.0185(7) 0.0136(8) 0.0083(6) 0.0037(7) 0.0039(6)
C41 0.0230(9) 0.0186(7) 0.0136(8) 0.0072(6) 0.0034(7) 0.0038(6)
C42 0.0244(9) 0.0228(8) 0.0153(8) 0.0062(6) 0.0071(7) 0.0078(7)
C43 0.0205(9) 0.0291(8) 0.0200(9) 0.0115(7) 0.0090(7) 0.0074(7)
C44 0.0171(9) 0.0219(8) 0.0179(8) 0.0085(6) 0.0036(7) 0.0011(6)
C45 0.0179(9) 0.0188(7) 0.0132(8) 0.0081(6) 0.0014(6) 0.0037(6)
C46 0.0278(10) 0.0192(8) 0.0177(9) 0.0025(6) 0.0110(7) 0.0014(7)
C47 0.0256(10) 0.0297(9) 0.0176(9) 0.0002(7) 0.0082(8) -0.0014(7)
C48 0.0312(11) 0.0405(10) 0.0242(10) -0.0046(8) 0.0114(9) -0.0071(8)
C49 0.0482(14) 0.0322(10) 0.0329(12) -0.0085(8) 0.0208(11) -0.0147(9)
C50 0.0657(15) 0.0179(8) 0.0404(12) 0.0035(8) 0.0346(11) 0.0021(9)
C51 0.0432(12) 0.0198(8) 0.0245(10) 0.0048(7) 0.0211(9) 0.0064(8)
C52 0.0300(11) 0.0432(10) 0.0244(10) 0.0111(8) -0.0008(8) 0.0046(8)
C53 0.0619(14) 0.0322(9) 0.0308(11) 0.0153(8) 0.0234(10) 0.0239(10)
C54 0.0201(9) 0.0165(7) 0.0187(8) 0.0067(6) 0.0074(7) -0.0005(6)
C55 0.0257(10) 0.0206(8) 0.0189(9) 0.0064(7) 0.0051(7) -0.0008(7)
C56 0.0402(12) 0.0257(8) 0.0179(9) 0.0025(7) 0.0045(8) 0.0008(8)
C57 0.0540(13) 0.0210(8) 0.0272(10) 0.0020(7) 0.0161(9) 0.0073(8)
C58 0.0418(12) 0.0227(8) 0.0305(10) 0.0115(7) 0.0159(9) 0.0125(8)
C59 0.0244(9) 0.0216(8) 0.0221(9) 0.0101(7) 0.0097(7) 0.0037(7)
C60 0.0285(10) 0.0273(8) 0.0182(9) 0.0055(7) -0.0006(8) 0.0018(7)
C61 0.0302(11) 0.0327(9) 0.0262(10) 0.0140(8) 0.0071(8) 0.0121(8)

loop_
_atom_type_symbol
_atom_type_description
_atom_type_scat_dispersion_real
_atom_type_scat_dispersion_imag
_atom_type_scat_source
C C 0.0033 0.0016 'International Tables Vol C Tables 4.2.6.8 and 6.1.1.4'
H H 0.0000 0.0000 'International Tables Vol C Tables 4.2.6.8 and 6.1.1.4'
N N 0.0061 0.0033 'International Tables Vol C Tables 4.2.6.8 and 6.1.1.4'

loop_
_geom_angle_atom_site_label_1
_geom_angle_atom_site_label_2
_geom_angle_atom_site_label_3
_geom_angle
C6 C1 C2 120.04(13)
C6 C1 N1 113.39(12)
C2 C1 N1 126.52(14)
C3 C2 C1 117.35(14)
C3 C2 C16 118.31(13)
C1 C2 C16 124.04(13)
C2 C3 C4 123.86(13)
C2 C3 H1 118.1
C4 C3 H1 118.1
C3 C4 C5 116.84(13)
C3 C4 C12 120.57(13)
C5 C4 C12 122.57(14)
C6 C5 C4 121.61(14)
C6 C5 H2 119.2
C4 C5 H2 119.2
C5 C6 C1 119.60(13)
C5 C6 C39 119.60(14)
C1 C6 C39 120.67(13)
N2 N1 C1 117.14(11)
N1 N2 C7 110.95(12)
C8 C7 C11 118.42(14)
C8 C7 N2 117.79(13)
C11 C7 N2 123.77(15)
C7 C8 C9 118.52(15)
C7 C8 H3 120.7
C9 C8 H3 120.7
N3 C9 C8 124.29(17)
N3 C9 H4 117.9
C8 C9 H4 117.9
C9 N3 C10 115.86(15)
N3 C10 C11 124.51(16)
N3 C10 H5 117.7
C11 C10 H5 117.7
C10 C11 C7 118.39(16)
C10 C11 H6 120.8
C7 C11 H6 120.8
C15 C12 C13 108.36(14)
C15 C12 C4 112.64(12)
C13 C12 C4 109.28(13)
C15 C12 C14 108.43(14)
C13 C12 C14 109.26(13)
C4 C12 C14 108.82(13)
C12 C13 H7 109.5
C12 C13 H8 109.5
H7 C13 H8 109.5
C12 C13 H9 109.5
H7 C13 H9 109.5
H8 C13 H9 109.5
C12 C14 H10 109.5
C12 C14 H11 109.5
H10 C14 H11 109.5
C12 C14 H12 109.5
H10 C14 H12 109.5
H11 C14 H12 109.5
C12 C15 H13 109.5
C12 C15 H14 109.5
H13 C15 H14 109.5
C12 C15 H15 109.5
H13 C15 H15 109.5
H14 C15 H15 109.5
C2 C16 C17 112.71(12)
C2 C16 H16 109.1
C17 C16 H16 109.1
C2 C16 H17 109.1
C17 C16 H17 109.1
H16 C16 H17 107.8
C22 C17 C18 118.27(14)
C22 C17 C16 121.35(12)
C18 C17 C16 120.35(12)
C19 C18 C17 119.97(13)
C19 C18 C23 116.78(13)
C17 C18 C23 123.21(14)
C20 C19 C18 121.44(14)
C20 C19 H18 119.3
C18 C19 H18 119.3
C21 C20 C19 119.04(15)
C21 C20 H19 120.5
C19 C20 H19 120.5
C20 C21 C22 121.16(14)
C20 C21 H20 119.4
C22 C21 H20 119.4
C21 C22 C17 120.10(13)
C21 C22 C31 117.55(13)
C17 C22 C31 122.27(14)
C28 C23 C24 120.63(14)
C28 C23 C18 119.46(14)
C24 C23 C18 119.70(13)
C25 C24 C23 119.02(15)
C25 C24 C29 119.38(15)
C23 C24 C29 121.60(13)
C26 C25 C24 120.70(16)
C26 C25 H21 119.7
C24 C25 H21 119.7
C27 C26 C25 119.83(14)
C27 C26 H22 120.1
C25 C26 H22 120.1
C26 C27 C28 121.57(15)
C26 C27 H23 119.2
C28 C27 H23 119.2
C27 C28 C23 118.24(15)
C27 C28 C30 119.74(14)
C23 C28 C30 122.01(14)
C24 C29 H24 109.5
C24 C29 H25 109.5
H24 C29 H25 109.5
C24 C29 H26 109.5
H24 C29 H26 109.5
H25 C29 H26 109.5
C28 C30 H27 109.5
C28 C30 H28 109.5
H27 C30 H28 109.5
C28 C30 H29 109.5
H27 C30 H29 109.5
H28 C30 H29 109.5
C32 C31 C36 120.25(13)
C32 C31 C22 118.79(13)
C36 C31 C22 120.86(14)
C33 C32 C31 119.24(14)
C33 C32 C37 119.82(15)
C31 C32 C37 120.90(13)
C32 C33 C34 120.78(17)
C32 C33 H30 119.6
C34 C33 H30 119.6
C35 C34 C33 119.88(15)
C35 C34 H31 120.1
C33 C34 H31 120.1
C34 C35 C36 121.06(15)
C34 C35 H32 119.5
C36 C35 H32 119.5
C35 C36 C31 118.59(15)
C35 C36 C38 119.40(14)
C31 C36 C38 121.93(14)
C32 C37 H33 109.5
C32 C37 H34 109.5
H33 C37 H34 109.5
C32 C37 H35 109.5
H33 C37 H35 109.5
H34 C37 H35 109.5
C36 C38 H36 109.5
C36 C38 H37 109.5
H36 C38 H37 109.5
C36 C38 H38 109.5
H36 C38 H38 109.5
H37 C38 H38 109.5
C40 C39 C6 117.61(12)
C40 C39 H39 107.9
C6 C39 H39 107.9
C40 C39 H40 107.9
C6 C39 H40 107.9
H39 C39 H40 107.2
C41 C40 C45 118.97(14)
C41 C40 C39 120.46(14)
C45 C40 C39 120.41(13)
C42 C41 C40 119.78(14)
C42 C41 C46 118.13(14)
C40 C41 C46 121.95(15)
C43 C42 C41 121.18(15)
C43 C42 H41 119.4
C41 C42 H41 119.4
C42 C43 C44 119.37(15)
C42 C43 H42 120.3
C44 C43 H42 120.3
C43 C44 C45 121.11(15)
C43 C44 H43 119.4
C45 C44 H43 119.4
C44 C45 C40 119.58(14)
C44 C45 C54 118.30(14)
C40 C45 C54 122.12(14)
C47 C46 C51 120.25(15)
C47 C46 C41 118.63(13)
C51 C46 C41 120.99(15)
C48 C47 C46 119.50(16)
C48 C47 C52 118.62(16)
C46 C47 C52 121.85(15)
C49 C48 C47 120.57(18)
C49 C48 H44 119.7
C47 C48 H44 119.7
C48 C49 C50 120.04(17)
C48 C49 H45 120.0
C50 C49 H45 120.0
C49 C50 C51 121.77(16)
C49 C50 H46 119.1
C51 C50 H46 119.1
C50 C51 C46 117.86(17)
C50 C51 C53 120.00(15)
C46 C51 C53 122.14(15)
C47 C52 H47 109.5
C47 C52 H48 109.5
H47 C52 H48 109.5
C47 C52 H49 109.5
H47 C52 H49 109.5
H48 C52 H49 109.5
C51 C53 H50 109.5
C51 C53 H51 109.5
H50 C53 H51 109.5
C51 C53 H52 109.5
H50 C53 H52 109.5
H51 C53 H52 109.5
C55 C54 C59 120.13(14)
C55 C54 C45 119.42(13)
C59 C54 C45 120.43(14)
C56 C55 C54 119.32(14)
C56 C55 C60 119.69(14)
C54 C55 C60 120.99(14)
C57 C56 C55 120.68(16)
C57 C56 H53 119.7
C55 C56 H53 119.7
C58 C57 C56 120.13(16)
C58 C57 H54 119.9
C56 C57 H54 119.9
C57 C58 C59 120.97(15)
C57 C58 H55 119.5
C59 C58 H55 119.5
C58 C59 C54 118.77(15)
C58 C59 C61 119.39(14)
C54 C59 C61 121.84(14)
C55 C60 H56 109.5
C55 C60 H57 109.5
H56 C60 H57 109.5
C55 C60 H58 109.5
H56 C60 H58 109.5
H57 C60 H58 109.5
C59 C61 H59 109.5
C59 C61 H60 109.5
H59 C61 H60 109.5
C59 C61 H61 109.5
H59 C61 H61 109.5
H60 C61 H61 109.5

loop_
_geom_bond_atom_site_label_1
_geom_bond_atom_site_label_2
_geom_bond_distance
C1 C6 1.399(2)
C1 C2 1.413(2)
C1 N1 1.4269(18)
C2 C3 1.389(2)
C2 C16 1.521(2)
C3 C4 1.391(2)
C3 H1 0.9500
C4 C5 1.398(2)
C4 C12 1.533(2)
C5 C6 1.391(2)
C5 H2 0.9500
C6 C39 1.5193(19)
N1 N2 1.2527(17)
N2 C7 1.4469(19)
C7 C8 1.379(2)
C7 C11 1.388(2)
C8 C9 1.388(2)
C8 H3 0.9500
C9 N3 1.335(2)
C9 H4 0.9500
N3 C10 1.338(2)
C10 C11 1.380(2)
C10 H5 0.9500
C11 H6 0.9500
C12 C15 1.524(2)
C12 C13 1.530(2)
C12 C14 1.537(2)
C13 H7 0.9800
C13 H8 0.9800
C13 H9 0.9800
C14 H10 0.9800
C14 H11 0.9800
C14 H12 0.9800
C15 H13 0.9800
C15 H14 0.9800
C15 H15 0.9800
C16 C17 1.523(2)
C16 H16 0.9900
C16 H17 0.9900
C17 C22 1.408(2)
C17 C18 1.414(2)
C18 C19 1.389(2)
C18 C23 1.504(2)
C19 C20 1.383(2)
C19 H18 0.9500
C20 C21 1.381(2)
C20 H19 0.9500
C21 C22 1.396(2)
C21 H20 0.9500
C22 C31 1.499(2)
C23 C28 1.402(2)
C23 C24 1.408(2)
C24 C25 1.396(2)
C24 C29 1.507(2)
C25 C26 1.386(2)
C25 H21 0.9500
C26 C27 1.376(2)
C26 H22 0.9500
C27 C28 1.402(2)
C27 H23 0.9500
C28 C30 1.503(2)
C29 H24 0.9800
C29 H25 0.9800
C29 H26 0.9800
C30 H27 0.9800
C30 H28 0.9800
C30 H29 0.9800
C31 C32 1.402(2)
C31 C36 1.406(2)
C32 C33 1.383(2)
C32 C37 1.508(2)
C33 C34 1.387(2)
C33 H30 0.9500
C34 C35 1.376(3)
C34 H31 0.9500
C35 C36 1.394(2)
C35 H32 0.9500
C36 C38 1.505(2)
C37 H33 0.9800
C37 H34 0.9800
C37 H35 0.9800
C38 H36 0.9800
C38 H37 0.9800
C38 H38 0.9800
C39 C40 1.505(2)
C39 H39 0.9900
C39 H40 0.9900
C40 C41 1.409(2)
C40 C45 1.411(2)
C41 C42 1.388(2)
C41 C46 1.500(2)
C42 C43 1.381(2)
C42 H41 0.9500
C43 C44 1.386(2)
C43 H42 0.9500
C44 C45 1.390(2)
C44 H43 0.9500
C45 C54 1.501(2)
C46 C47 1.403(2)
C46 C51 1.406(2)
C47 C48 1.392(2)
C47 C52 1.504(2)
C48 C49 1.370(3)
C48 H44 0.9500
C49 C50 1.376(3)
C49 H45 0.9500
C50 C51 1.398(3)
C50 H46 0.9500
C51 C53 1.503(3)
C52 H47 0.9800
C52 H48 0.9800
C52 H49 0.9800
C53 H50 0.9800
C53 H51 0.9800
C53 H52 0.9800
C54 C55 1.405(2)
C54 C59 1.406(2)
C55 C56 1.388(2)
C55 C60 1.509(2)
C56 C57 1.382(2)
C56 H53 0.9500
C57 C58 1.379(3)
C57 H54 0.9500
C58 C59 1.395(2)
C58 H55 0.9500
C59 C61 1.502(2)
C60 H56 0.9800
C60 H57 0.9800
C60 H58 0.9800
C61 H59 0.9800
C61 H60 0.9800
C61 H61 0.9800
